data_4025276
loop_
_publ_author_name
'Saurabh Mehta'
'Richard C. Larock'

_publ_section_title
;
 Iodine/Palladium Approaches to the Synthesis of Polyheterocyclic
 Compounds
;
_journal_name_full 'Journal of Organic Chemistry'
_journal_page_first 1652
_journal_page_last 1658
_journal_paper_doi 10.1021/jo902639f
_journal_volume 75
_journal_year 2010
_chemical_formula_sum 'C36 H23 O S'
_chemical_formula_weight 503.60
_chemical_name_systematic
; 
 ? 
;
_space_group_IT_number 14
_symmetry_cell_setting monoclinic
_symmetry_space_group_name_Hall '-P 2yn'
_symmetry_space_group_name_H-M 'P 1 21/n 1'
_atom_sites_solution_hydrogens geom
_atom_sites_solution_primary direct
_atom_sites_solution_secondary difmap
_audit_creation_method SHELXL-97
_cell_angle_alpha 90.00
_cell_angle_beta 91.457(2)
_cell_angle_gamma 90.00
_cell_formula_units_Z 4
_cell_length_a 13.3780(15)
_cell_length_b 11.9434(14)
_cell_length_c 15.3988(18)
_cell_measurement_reflns_used 7146
_cell_measurement_temperature 153(2)
_cell_measurement_theta_max 28.05
_cell_measurement_theta_min 2.16
_cell_volume 2459.6(5)
_computing_cell_refinement 'Bruker SAINT'
_computing_data_collection 'Bruker APEX2'
_computing_data_reduction 'Bruker SAINT'
_computing_molecular_graphics 'Bruker SHELXTL'
_computing_publication_material 'Bruker SHELXTL'
_computing_structure_refinement 'SHELXL-97 (Sheldrick, 2008)'
_computing_structure_solution 'SHELXS-97 (Sheldrick, 2008)'
_diffrn_ambient_temperature 153(2)
_diffrn_measured_fraction_theta_full 0.998
_diffrn_measured_fraction_theta_max 0.998
_diffrn_measurement_device_type 'Bruker APEX-II CCD'
_diffrn_measurement_method '\f and \w scans'
_diffrn_radiation_monochromator graphite
_diffrn_radiation_source 'fine-focus sealed tube'
_diffrn_radiation_type MoK\a
_diffrn_radiation_wavelength 0.71073
_diffrn_reflns_av_R_equivalents 0.0408
_diffrn_reflns_av_sigmaI/netI 0.0377
_diffrn_reflns_limit_h_max 17
_diffrn_reflns_limit_h_min -17
_diffrn_reflns_limit_k_max 15
_diffrn_reflns_limit_k_min -15
_diffrn_reflns_limit_l_max 20
_diffrn_reflns_limit_l_min -20
_diffrn_reflns_number 24165
_diffrn_reflns_theta_full 28.27
_diffrn_reflns_theta_max 28.27
_diffrn_reflns_theta_min 1.99
_exptl_absorpt_coefficient_mu 0.161
_exptl_absorpt_correction_T_max 0.9715
_exptl_absorpt_correction_T_min 0.9577
_exptl_absorpt_correction_type multi-scan
_exptl_absorpt_process_details 'BRUKER SADABS'
_exptl_crystal_colour yellow
_exptl_crystal_density_diffrn 1.360
_exptl_crystal_density_method 'not measured'
_exptl_crystal_description prism
_exptl_crystal_F_000 1052
_exptl_crystal_size_max 0.27
_exptl_crystal_size_mid 0.22
_exptl_crystal_size_min 0.18
_refine_diff_density_max 0.454
_refine_diff_density_min -0.888
_refine_diff_density_rms 0.060
_refine_ls_extinction_method none
_refine_ls_goodness_of_fit_ref 1.043
_refine_ls_hydrogen_treatment constr
_refine_ls_matrix_type full
_refine_ls_number_parameters 343
_refine_ls_number_reflns 6079
_refine_ls_number_restraints 0
_refine_ls_restrained_S_all 1.043
_refine_ls_R_factor_all 0.0649
_refine_ls_R_factor_gt 0.0473
_refine_ls_shift/su_max 0.001
_refine_ls_shift/su_mean 0.000
_refine_ls_structure_factor_coef Fsqd
_refine_ls_weighting_details 'calc w=1/[\s^2^(Fo^2^)+(0.0659P)^2^+1.5799P] where P=(Fo^2^+2Fc^2^)/3'
_refine_ls_weighting_scheme calc
_refine_ls_wR_factor_gt 0.1228
_refine_ls_wR_factor_ref 0.1376
_reflns_number_gt 4740
_reflns_number_total 6079
_reflns_threshold_expression >2sigma(I)
_cod_data_source_file jo902639f_si_003.cif
_cod_data_source_block lar34
_cod_depositor_comments
;
The following automatic conversions were performed:

'_symmetry_cell_setting' value 'Monoclinic' changed to 'monoclinic'
according to the built-in table from CIF Core dictionary named
'cif_core.dic' version 2.4.1 from 2010-06-29.

Automatic conversion script
Id: cif_fix_values 1646 2011-03-28 12:23:43Z adriana 
;
_cod_database_code 4025276

loop_
_symmetry_equiv_pos_as_xyz
'x, y, z'
'-x+1/2, y+1/2, -z+1/2'
'-x, -y, -z'
'x-1/2, -y-1/2, z-1/2'

loop_
_atom_site_label
_atom_site_type_symbol
_atom_site_fract_x
_atom_site_fract_y
_atom_site_fract_z
_atom_site_U_iso_or_equiv
_atom_site_adp_type
_atom_site_occupancy
_atom_site_symmetry_multiplicity
_atom_site_calc_flag
_atom_site_refinement_flags
_atom_site_disorder_assembly
_atom_site_disorder_group
S1 S 1.11286(3) 0.64288(4) 0.17172(3) 0.02494(13) Uani 1 1 d . . .
C1 C 1.04921(13) 0.36922(14) 0.31633(11) 0.0197(3) Uani 1 1 d . . .
C2 C 1.10901(13) 0.27456(15) 0.30649(11) 0.0223(4) Uani 1 1 d . . .
C3 C 1.11439(14) 0.18725(15) 0.36536(12) 0.0256(4) Uani 1 1 d . . .
H3 H 1.1563 0.1241 0.3575 0.031 Uiso 1 1 calc R . .
C4 C 1.05434(14) 0.19857(16) 0.43658(12) 0.0264(4) Uani 1 1 d . . .
H4 H 1.0564 0.1421 0.4801 0.032 Uiso 1 1 calc R . .
C5 C 0.99096(14) 0.28982(15) 0.44681(12) 0.0244(4) Uani 1 1 d . . .
H5 H 0.9501 0.2923 0.4963 0.029 Uiso 1 1 calc R . .
C6 C 0.98502(13) 0.37833(14) 0.38687(11) 0.0199(3) Uani 1 1 d . . .
C7 C 0.90631(13) 0.46536(14) 0.39105(10) 0.0195(3) Uani 1 1 d . . .
C8 C 0.81804(13) 0.43088(14) 0.44350(11) 0.0203(3) Uani 1 1 d . . .
C9 C 0.82101(14) 0.43732(15) 0.53367(12) 0.0248(4) Uani 1 1 d . . .
H9 H 0.8802 0.4627 0.5628 0.030 Uiso 1 1 calc R . .
C10 C 0.73908(16) 0.40729(17) 0.58165(13) 0.0304(4) Uani 1 1 d . . .
H10 H 0.7419 0.4130 0.6432 0.036 Uiso 1 1 calc R . .
C11 C 0.65334(16) 0.36902(18) 0.53962(14) 0.0346(5) Uani 1 1 d . . .
H11 H 0.5967 0.3488 0.5722 0.041 Uiso 1 1 calc R . .
C12 C 0.64995(15) 0.36018(18) 0.45014(15) 0.0345(5) Uani 1 1 d . . .
H12 H 0.5911 0.3333 0.4213 0.041 Uiso 1 1 calc R . .
C13 C 0.73226(14) 0.39034(16) 0.40200(12) 0.0260(4) Uani 1 1 d . . .
H13 H 0.7297 0.3831 0.3405 0.031 Uiso 1 1 calc R . .
C14 C 0.90201(13) 0.56474(14) 0.34748(11) 0.0198(3) Uani 1 1 d . . .
C15 C 0.80641(13) 0.63081(14) 0.35016(11) 0.0208(3) Uani 1 1 d . . .
C16 C 0.76522(14) 0.66875(15) 0.42715(12) 0.0253(4) Uani 1 1 d . . .
H16 H 0.7992 0.6552 0.4810 0.030 Uiso 1 1 calc R . .
C17 C 0.67532(16) 0.72590(18) 0.42566(14) 0.0348(5) Uani 1 1 d . . .
H17 H 0.6483 0.7521 0.4784 0.042 Uiso 1 1 calc R . .
C18 C 0.62452(16) 0.74503(19) 0.34771(15) 0.0388(5) Uani 1 1 d . . .
H18 H 0.5619 0.7825 0.3470 0.047 Uiso 1 1 calc R . .
C19 C 0.66526(15) 0.70948(17) 0.27100(14) 0.0326(4) Uani 1 1 d . . .
H19 H 0.6310 0.7233 0.2173 0.039 Uiso 1 1 calc R . .
C20 C 0.75580(14) 0.65378(15) 0.27211(12) 0.0255(4) Uani 1 1 d . . .
H20 H 0.7839 0.6309 0.2189 0.031 Uiso 1 1 calc R . .
C21 C 0.97787(13) 0.61490(14) 0.28977(11) 0.0192(3) Uani 1 1 d . . .
C22 C 0.98849(13) 0.73570(14) 0.27685(11) 0.0208(3) Uani 1 1 d . . .
C23 C 0.94278(14) 0.82699(16) 0.31829(12) 0.0258(4) Uani 1 1 d . . .
H23 H 0.8961 0.8141 0.3627 0.031 Uiso 1 1 calc R . .
C24 C 0.96587(15) 0.93470(16) 0.29424(13) 0.0293(4) Uani 1 1 d . . .
H24 H 0.9347 0.9954 0.3228 0.035 Uiso 1 1 calc R . .
C25 C 1.03360(15) 0.95753(16) 0.22921(13) 0.0305(4) Uani 1 1 d . . .
H25 H 1.0467 1.0328 0.2131 0.037 Uiso 1 1 calc R . .
C26 C 1.08151(15) 0.87080(16) 0.18822(12) 0.0276(4) Uani 1 1 d . . .
H26 H 1.1284 0.8848 0.1442 0.033 Uiso 1 1 calc R . .
C27 C 1.05878(13) 0.76155(15) 0.21370(11) 0.0228(4) Uani 1 1 d . . .
C28 C 1.04266(12) 0.55682(15) 0.23812(11) 0.0198(3) Uani 1 1 d . . .
C29 C 1.06847(13) 0.43891(14) 0.24229(11) 0.0197(3) Uani 1 1 d . . .
H29 H 1.0073 0.4141 0.2090 0.024 Uiso 1 1 calc R . .
C30 C 1.13253(13) 0.38051(15) 0.19189(12) 0.0224(4) Uani 1 1 d . . .
C31 C 1.17731(14) 0.40381(15) 0.10817(11) 0.0230(4) Uani 1 1 d . . .
C32 C 1.11635(15) 0.43541(17) 0.03780(13) 0.0305(4) Uani 1 1 d . . .
H32 H 1.0459 0.4380 0.0437 0.037 Uiso 1 1 calc R . .
C33 C 1.15788(18) 0.4632(2) -0.04078(13) 0.0380(5) Uani 1 1 d . . .
H33 H 1.1160 0.4843 -0.0887 0.046 Uiso 1 1 calc R . .
C34 C 1.25996(17) 0.4601(2) -0.04928(13) 0.0382(5) Uani 1 1 d . . .
H34 H 1.2888 0.4825 -0.1023 0.046 Uiso 1 1 calc R . .
C35 C 1.32054(16) 0.42420(18) 0.01939(14) 0.0359(5) Uani 1 1 d . . .
H35 H 1.3907 0.4193 0.0123 0.043 Uiso 1 1 calc R . .
C36 C 1.28065(14) 0.39563(16) 0.09749(13) 0.0278(4) Uani 1 1 d . . .
H36 H 1.3229 0.3704 0.1440 0.033 Uiso 1 1 calc R . .
O1 O 1.15910(10) 0.27978(11) 0.23035(8) 0.0251(3) Uani 1 1 d . . .

loop_
_atom_site_aniso_label
_atom_site_aniso_U_11
_atom_site_aniso_U_22
_atom_site_aniso_U_33
_atom_site_aniso_U_23
_atom_site_aniso_U_13
_atom_site_aniso_U_12
S1 0.0271(2) 0.0218(2) 0.0264(2) 0.00140(17) 0.00983(17) -0.00091(17)
C1 0.0190(8) 0.0185(8) 0.0214(8) -0.0006(6) -0.0009(6) -0.0015(6)
C2 0.0213(8) 0.0217(8) 0.0238(8) -0.0022(7) 0.0008(7) 0.0008(7)
C3 0.0262(9) 0.0207(8) 0.0297(9) 0.0015(7) -0.0013(7) 0.0033(7)
C4 0.0277(9) 0.0231(9) 0.0282(9) 0.0058(7) -0.0002(7) -0.0005(7)
C5 0.0243(9) 0.0249(9) 0.0240(8) 0.0045(7) 0.0005(7) -0.0007(7)
C6 0.0204(8) 0.0183(8) 0.0208(8) 0.0002(6) -0.0013(6) -0.0011(6)
C7 0.0197(8) 0.0212(8) 0.0175(7) -0.0006(6) -0.0002(6) -0.0010(6)
C8 0.0213(8) 0.0174(8) 0.0223(8) 0.0011(6) 0.0029(6) 0.0006(6)
C9 0.0284(9) 0.0236(9) 0.0225(8) 0.0008(7) 0.0006(7) -0.0028(7)
C10 0.0385(11) 0.0277(10) 0.0253(9) 0.0032(7) 0.0082(8) 0.0011(8)
C11 0.0280(10) 0.0341(11) 0.0423(12) 0.0072(9) 0.0136(9) -0.0015(8)
C12 0.0233(9) 0.0369(11) 0.0430(12) 0.0042(9) -0.0017(8) -0.0072(8)
C13 0.0253(9) 0.0274(9) 0.0254(9) 0.0005(7) -0.0009(7) -0.0017(7)
C14 0.0189(8) 0.0219(8) 0.0185(8) -0.0008(6) 0.0014(6) -0.0006(6)
C15 0.0204(8) 0.0181(8) 0.0241(8) 0.0014(6) 0.0031(6) -0.0005(6)
C16 0.0284(9) 0.0242(9) 0.0236(9) 0.0014(7) 0.0042(7) 0.0023(7)
C17 0.0363(11) 0.0315(10) 0.0371(11) 0.0004(8) 0.0125(9) 0.0088(9)
C18 0.0281(10) 0.0368(12) 0.0519(13) 0.0079(10) 0.0059(9) 0.0131(9)
C19 0.0299(10) 0.0322(10) 0.0353(11) 0.0075(8) -0.0053(8) 0.0045(8)
C20 0.0269(9) 0.0255(9) 0.0240(9) 0.0005(7) 0.0001(7) 0.0025(7)
C21 0.0206(8) 0.0194(8) 0.0177(7) 0.0012(6) -0.0004(6) -0.0001(6)
C22 0.0213(8) 0.0210(8) 0.0199(8) 0.0004(6) -0.0010(6) 0.0004(6)
C23 0.0269(9) 0.0232(9) 0.0276(9) -0.0014(7) 0.0044(7) -0.0002(7)
C24 0.0324(10) 0.0212(9) 0.0345(10) -0.0021(7) 0.0044(8) 0.0019(7)
C25 0.0374(11) 0.0197(9) 0.0344(10) 0.0031(7) 0.0002(8) -0.0038(8)
C26 0.0318(10) 0.0247(9) 0.0263(9) 0.0026(7) 0.0026(7) -0.0037(7)
C27 0.0243(9) 0.0217(8) 0.0225(8) -0.0008(7) 0.0016(7) -0.0012(7)
C28 0.0193(8) 0.0219(8) 0.0182(8) 0.0013(6) 0.0011(6) -0.0018(6)
C29 0.0181(8) 0.0214(8) 0.0195(8) -0.0010(6) -0.0008(6) -0.0007(6)
C30 0.0221(8) 0.0205(8) 0.0247(8) 0.0001(6) 0.0013(7) 0.0021(7)
C31 0.0262(9) 0.0208(8) 0.0224(8) -0.0035(7) 0.0057(7) 0.0012(7)
C32 0.0273(10) 0.0362(11) 0.0283(9) 0.0003(8) 0.0051(8) 0.0032(8)
C33 0.0437(12) 0.0467(13) 0.0237(9) -0.0004(9) 0.0037(9) 0.0030(10)
C34 0.0438(12) 0.0448(12) 0.0268(10) -0.0060(9) 0.0162(9) -0.0096(10)
C35 0.0272(10) 0.0369(11) 0.0441(12) -0.0125(9) 0.0146(9) -0.0059(8)
C36 0.0260(9) 0.0246(9) 0.0328(10) -0.0048(7) 0.0011(8) 0.0001(7)
O1 0.0276(7) 0.0221(6) 0.0259(6) 0.0017(5) 0.0046(5) 0.0054(5)

loop_
_atom_type_symbol
_atom_type_description
_atom_type_scat_dispersion_real
_atom_type_scat_dispersion_imag
_atom_type_scat_source
C C 0.0033 0.0016 'International Tables Vol C Tables 4.2.6.8 and 6.1.1.4'
H H 0.0000 0.0000 'International Tables Vol C Tables 4.2.6.8 and 6.1.1.4'
O O 0.0106 0.0060 'International Tables Vol C Tables 4.2.6.8 and 6.1.1.4'
S S 0.1246 0.1234 'International Tables Vol C Tables 4.2.6.8 and 6.1.1.4'

loop_
_geom_angle_atom_site_label_1
_geom_angle_atom_site_label_2
_geom_angle_atom_site_label_3
_geom_angle
_geom_angle_site_symmetry_1
_geom_angle_site_symmetry_3
_geom_angle_publ_flag
C27 S1 C28 91.57(8) . . ?
C2 C1 C6 120.64(16) . . ?
C2 C1 C29 105.53(15) . . ?
C6 C1 C29 133.80(16) . . ?
O1 C2 C3 125.35(16) . . ?
O1 C2 C1 110.56(15) . . ?
C3 C2 C1 124.08(16) . . ?
C4 C3 C2 115.14(17) . . ?
C4 C3 H3 122.4 . . ?
C2 C3 H3 122.4 . . ?
C3 C4 C5 122.29(17) . . ?
C3 C4 H4 118.9 . . ?
C5 C4 H4 118.9 . . ?
C4 C5 C6 122.64(17) . . ?
C4 C5 H5 118.7 . . ?
C6 C5 H5 118.7 . . ?
C5 C6 C1 115.10(16) . . ?
C5 C6 C7 121.86(16) . . ?
C1 C6 C7 122.43(15) . . ?
C14 C7 C6 127.59(16) . . ?
C14 C7 C8 118.57(15) . . ?
C6 C7 C8 113.54(14) . . ?
C13 C8 C9 118.82(16) . . ?
C13 C8 C7 119.98(15) . . ?
C9 C8 C7 121.20(16) . . ?
C10 C9 C8 121.05(18) . . ?
C10 C9 H9 119.5 . . ?
C8 C9 H9 119.5 . . ?
C11 C10 C9 119.69(18) . . ?
C11 C10 H10 120.2 . . ?
C9 C10 H10 120.2 . . ?
C10 C11 C12 119.91(18) . . ?
C10 C11 H11 120.0 . . ?
C12 C11 H11 120.0 . . ?
C11 C12 C13 120.37(19) . . ?
C11 C12 H12 119.8 . . ?
C13 C12 H12 119.8 . . ?
C8 C13 C12 120.14(18) . . ?
C8 C13 H13 119.9 . . ?
C12 C13 H13 119.9 . . ?
C7 C14 C21 128.45(16) . . ?
C7 C14 C15 117.92(15) . . ?
C21 C14 C15 113.43(14) . . ?
C20 C15 C16 118.41(17) . . ?
C20 C15 C14 118.36(16) . . ?
C16 C15 C14 123.23(16) . . ?
C17 C16 C15 120.55(18) . . ?
C17 C16 H16 119.7 . . ?
C15 C16 H16 119.7 . . ?
C16 C17 C18 120.26(19) . . ?
C16 C17 H17 119.9 . . ?
C18 C17 H17 119.9 . . ?
C19 C18 C17 119.73(19) . . ?
C19 C18 H18 120.1 . . ?
C17 C18 H18 120.1 . . ?
C18 C19 C20 120.17(19) . . ?
C18 C19 H19 119.9 . . ?
C20 C19 H19 119.9 . . ?
C19 C20 C15 120.85(18) . . ?
C19 C20 H20 119.6 . . ?
C15 C20 H20 119.6 . . ?
C28 C21 C22 110.66(15) . . ?
C28 C21 C14 126.09(16) . . ?
C22 C21 C14 123.14(15) . . ?
C27 C22 C23 116.68(16) . . ?
C27 C22 C21 112.33(15) . . ?
C23 C22 C21 130.97(16) . . ?
C24 C23 C22 119.87(17) . . ?
C24 C23 H23 120.1 . . ?
C22 C23 H23 120.1 . . ?
C23 C24 C25 122.04(18) . . ?
C23 C24 H24 119.0 . . ?
C25 C24 H24 119.0 . . ?
C26 C25 C24 119.99(18) . . ?
C26 C25 H25 120.0 . . ?
C24 C25 H25 120.0 . . ?
C25 C26 C27 117.74(18) . . ?
C25 C26 H26 121.1 . . ?
C27 C26 H26 121.1 . . ?
C26 C27 C22 123.63(17) . . ?
C26 C27 S1 124.43(14) . . ?
C22 C27 S1 111.94(13) . . ?
C21 C28 C29 127.97(15) . . ?
C21 C28 S1 113.46(13) . . ?
C29 C28 S1 117.88(13) . . ?
C30 C29 C1 106.43(15) . . ?
C30 C29 C28 128.60(16) . . ?
C1 C29 C28 123.28(15) . . ?
C30 C29 H29 94.3 . . ?
C1 C29 H29 94.3 . . ?
C28 C29 H29 94.3 . . ?
C29 C30 O1 111.09(15) . . ?
C29 C30 C31 133.04(17) . . ?
O1 C30 C31 115.87(15) . . ?
C32 C31 C36 119.24(17) . . ?
C32 C31 C30 119.54(16) . . ?
C36 C31 C30 121.22(17) . . ?
C33 C32 C31 120.34(19) . . ?
C33 C32 H32 119.8 . . ?
C31 C32 H32 119.8 . . ?
C34 C33 C32 119.9(2) . . ?
C34 C33 H33 120.1 . . ?
C32 C33 H33 120.1 . . ?
C33 C34 C35 119.94(19) . . ?
C33 C34 H34 120.0 . . ?
C35 C34 H34 120.0 . . ?
C36 C35 C34 120.92(19) . . ?
C36 C35 H35 119.5 . . ?
C34 C35 H35 119.5 . . ?
C35 C36 C31 119.55(19) . . ?
C35 C36 H36 120.2 . . ?
C31 C36 H36 120.2 . . ?
C2 O1 C30 106.30(13) . . ?

loop_
_geom_bond_atom_site_label_1
_geom_bond_atom_site_label_2
_geom_bond_distance
_geom_bond_site_symmetry_2
_geom_bond_publ_flag
S1 C27 1.7245(18) . ?
S1 C28 1.7414(17) . ?
C1 C2 1.395(2) . ?
C1 C6 1.406(2) . ?
C1 C29 1.440(2) . ?
C2 O1 1.367(2) . ?
C2 C3 1.382(3) . ?
C3 C4 1.382(3) . ?
C3 H3 0.9500 . ?
C4 C5 1.392(3) . ?
C4 H4 0.9500 . ?
C5 C6 1.404(2) . ?
C5 H5 0.9500 . ?
C6 C7 1.482(2) . ?
C7 C14 1.364(2) . ?
C7 C8 1.505(2) . ?
C8 C13 1.387(3) . ?
C8 C9 1.390(2) . ?
C9 C10 1.384(3) . ?
C9 H9 0.9500 . ?
C10 C11 1.381(3) . ?
C10 H10 0.9500 . ?
C11 C12 1.382(3) . ?
C11 H11 0.9500 . ?
C12 C13 1.390(3) . ?
C12 H12 0.9500 . ?
C13 H13 0.9500 . ?
C14 C21 1.491(2) . ?
C14 C15 1.504(2) . ?
C15 C20 1.392(3) . ?
C15 C16 1.396(2) . ?
C16 C17 1.382(3) . ?
C16 H16 0.9500 . ?
C17 C18 1.383(3) . ?
C17 H17 0.9500 . ?
C18 C19 1.380(3) . ?
C18 H18 0.9500 . ?
C19 C20 1.382(3) . ?
C19 H19 0.9500 . ?
C20 H20 0.9500 . ?
C21 C28 1.378(2) . ?
C21 C22 1.464(2) . ?
C22 C27 1.404(2) . ?
C22 C23 1.411(2) . ?
C23 C24 1.376(3) . ?
C23 H23 0.9500 . ?
C24 C25 1.394(3) . ?
C24 H24 0.9500 . ?
C25 C26 1.379(3) . ?
C25 H25 0.9500 . ?
C26 C27 1.398(2) . ?
C26 H26 0.9500 . ?
C28 C29 1.451(2) . ?
C29 C30 1.363(2) . ?
C29 H29 1.0000 . ?
C30 O1 1.383(2) . ?
C30 C31 1.462(2) . ?
C31 C32 1.392(3) . ?
C31 C36 1.400(3) . ?
C32 C33 1.385(3) . ?
C32 H32 0.9500 . ?
C33 C34 1.376(3) . ?
C33 H33 0.9500 . ?
C34 C35 1.384(3) . ?
C34 H34 0.9500 . ?
C35 C36 1.371(3) . ?
C35 H35 0.9500 . ?
C36 H36 0.9500 . ?

loop_
_geom_torsion_atom_site_label_1
_geom_torsion_atom_site_label_2
_geom_torsion_atom_site_label_3
_geom_torsion_atom_site_label_4
_geom_torsion
_geom_torsion_site_symmetry_1
_geom_torsion_site_symmetry_2
_geom_torsion_site_symmetry_3
_geom_torsion_site_symmetry_4
_geom_torsion_publ_flag
C6 C1 C2 O1 175.27(15) . . . . ?
C29 C1 C2 O1 -2.76(19) . . . . ?
C6 C1 C2 C3 -3.5(3) . . . . ?
C29 C1 C2 C3 178.47(17) . . . . ?
O1 C2 C3 C4 -177.86(17) . . . . ?
C1 C2 C3 C4 0.7(3) . . . . ?
C2 C3 C4 C5 1.8(3) . . . . ?
C3 C4 C5 C6 -1.6(3) . . . . ?
C4 C5 C6 C1 -1.1(3) . . . . ?
C4 C5 C6 C7 170.12(17) . . . . ?
C2 C1 C6 C5 3.5(2) . . . . ?
C29 C1 C6 C5 -179.14(18) . . . . ?
C2 C1 C6 C7 -167.67(16) . . . . ?
C29 C1 C6 C7 9.7(3) . . . . ?
C5 C6 C7 C14 167.65(17) . . . . ?
C1 C6 C7 C14 -21.8(3) . . . . ?
C5 C6 C7 C8 -18.7(2) . . . . ?
C1 C6 C7 C8 151.85(16) . . . . ?
C14 C7 C8 C13 75.9(2) . . . . ?
C6 C7 C8 C13 -98.40(19) . . . . ?
C14 C7 C8 C9 -105.1(2) . . . . ?
C6 C7 C8 C9 80.7(2) . . . . ?
C13 C8 C9 C10 -2.0(3) . . . . ?
C7 C8 C9 C10 178.92(17) . . . . ?
C8 C9 C10 C11 0.8(3) . . . . ?
C9 C10 C11 C12 0.4(3) . . . . ?
C10 C11 C12 C13 -0.4(3) . . . . ?
C9 C8 C13 C12 2.0(3) . . . . ?
C7 C8 C13 C12 -178.92(17) . . . . ?
C11 C12 C13 C8 -0.8(3) . . . . ?
C6 C7 C14 C21 -4.7(3) . . . . ?
C8 C7 C14 C21 -178.05(16) . . . . ?
C6 C7 C14 C15 169.72(16) . . . . ?
C8 C7 C14 C15 -3.6(2) . . . . ?
C7 C14 C15 C20 -119.89(18) . . . . ?
C21 C14 C15 C20 55.4(2) . . . . ?
C7 C14 C15 C16 59.1(2) . . . . ?
C21 C14 C15 C16 -125.64(18) . . . . ?
C20 C15 C16 C17 1.2(3) . . . . ?
C14 C15 C16 C17 -177.81(18) . . . . ?
C15 C16 C17 C18 0.7(3) . . . . ?
C16 C17 C18 C19 -1.7(3) . . . . ?
C17 C18 C19 C20 0.8(3) . . . . ?
C18 C19 C20 C15 1.2(3) . . . . ?
C16 C15 C20 C19 -2.2(3) . . . . ?
C14 C15 C20 C19 176.90(17) . . . . ?
C7 C14 C21 C28 31.5(3) . . . . ?
C15 C14 C21 C28 -143.13(17) . . . . ?
C7 C14 C21 C22 -152.48(18) . . . . ?
C15 C14 C21 C22 32.9(2) . . . . ?
C28 C21 C22 C27 2.0(2) . . . . ?
C14 C21 C22 C27 -174.59(15) . . . . ?
C28 C21 C22 C23 -176.02(18) . . . . ?
C14 C21 C22 C23 7.4(3) . . . . ?
C27 C22 C23 C24 1.9(3) . . . . ?
C21 C22 C23 C24 179.78(18) . . . . ?
C22 C23 C24 C25 0.2(3) . . . . ?
C23 C24 C25 C26 -1.5(3) . . . . ?
C24 C25 C26 C27 0.6(3) . . . . ?
C25 C26 C27 C22 1.6(3) . . . . ?
C25 C26 C27 S1 -178.56(15) . . . . ?
C23 C22 C27 C26 -2.8(3) . . . . ?
C21 C22 C27 C26 178.88(17) . . . . ?
C23 C22 C27 S1 177.32(13) . . . . ?
C21 C22 C27 S1 -0.99(19) . . . . ?
C28 S1 C27 C26 179.97(17) . . . . ?
C28 S1 C27 C22 -0.16(14) . . . . ?
C22 C21 C28 C29 168.07(16) . . . . ?
C14 C21 C28 C29 -15.5(3) . . . . ?
C22 C21 C28 S1 -2.11(19) . . . . ?
C14 C21 C28 S1 174.33(13) . . . . ?
C27 S1 C28 C21 1.36(14) . . . . ?
C27 S1 C28 C29 -169.89(14) . . . . ?
C2 C1 C29 C30 3.15(19) . . . . ?
C6 C1 C29 C30 -174.51(19) . . . . ?
C2 C1 C29 C28 -163.19(16) . . . . ?
C6 C1 C29 C28 19.2(3) . . . . ?
C21 C28 C29 C30 -179.78(18) . . . . ?
S1 C28 C29 C30 -10.0(3) . . . . ?
C21 C28 C29 C1 -16.6(3) . . . . ?
S1 C28 C29 C1 153.16(14) . . . . ?
C1 C29 C30 O1 -2.5(2) . . . . ?
C28 C29 C30 O1 162.86(17) . . . . ?
C1 C29 C30 C31 177.96(19) . . . . ?
C28 C29 C30 C31 -16.7(3) . . . . ?
C29 C30 C31 C32 -51.4(3) . . . . ?
O1 C30 C31 C32 129.04(18) . . . . ?
C29 C30 C31 C36 128.2(2) . . . . ?
O1 C30 C31 C36 -51.4(2) . . . . ?
C36 C31 C32 C33 -2.8(3) . . . . ?
C30 C31 C32 C33 176.81(19) . . . . ?
C31 C32 C33 C34 -0.3(3) . . . . ?
C32 C33 C34 C35 3.0(3) . . . . ?
C33 C34 C35 C36 -2.6(3) . . . . ?
C34 C35 C36 C31 -0.6(3) . . . . ?
C32 C31 C36 C35 3.3(3) . . . . ?
C30 C31 C36 C35 -176.35(18) . . . . ?
C3 C2 O1 C30 -179.96(18) . . . . ?
C1 C2 O1 C30 1.29(19) . . . . ?
C29 C30 O1 C2 0.8(2) . . . . ?
C31 C30 O1 C2 -179.56(15) . . . . ?
